data_4108587
loop_
_publ_author_name
'Moran Feller'
'Mark A. Iron'
'Linda J. W. Shimon'
'Yael Diskin-Posner'
'Gregory Leitus'
'David Milstein'

_publ_section_title
;
 Competitive C-I versus C-CN Reductive Elimination from a RhIII Complex.
 Selectivity is Controlled by the Solvent
;
_journal_name_full 'Journal of the American Chemical Society'
_journal_page_first 14374
_journal_page_last 14375
_journal_paper_doi 10.1021/ja8046798
_journal_volume 130
_journal_year 2008
_chemical_formula_moiety 'C24 H46 I N P2 Rh, B F4'
_chemical_formula_sum 'C24 H46 B F4 I N P2 Rh'
_chemical_formula_weight 727.18
_chemical_name_systematic
; 
 ? 
;
_space_group_IT_number 14
_symmetry_cell_setting monoclinic
_symmetry_space_group_name_Hall '-P 2yn'
_symmetry_space_group_name_H-M 'P 1 21/n 1'
_atom_sites_solution_hydrogens geom
_atom_sites_solution_primary direct
_atom_sites_solution_secondary difmap
_audit_creation_method SHELXL-97
_cell_angle_alpha 90.00
_cell_angle_beta 93.78(3)
_cell_angle_gamma 90.00
_cell_formula_units_Z 4
_cell_length_a 7.9980(16)
_cell_length_b 12.678(3)
_cell_length_c 28.966(6)
_cell_measurement_reflns_used 6671
_cell_measurement_temperature 120(2)
_cell_measurement_theta_max 27.48
_cell_measurement_theta_min 2.55
_cell_volume 2930.7(11)
_computing_cell_refinement HKL
_computing_data_collection 'Collect package (Bruker Nonius)'
_computing_data_reduction HKL
_computing_molecular_graphics 'Bruker SHELXTL'
_computing_publication_material 'Bruker SHELXTL'
_computing_structure_refinement 'SHELXL-97 (Sheldrick, 1997)'
_computing_structure_solution 'SHELXS-97 (Sheldrick, 1990)'
_diffrn_ambient_temperature 120(2)
_diffrn_measured_fraction_theta_full 0.991
_diffrn_measured_fraction_theta_max 0.991
_diffrn_measurement_device_type 'Nonius KappaCCD'
_diffrn_measurement_method 'phi and omega scans'
_diffrn_radiation_monochromator graphite
_diffrn_radiation_source 'fine-focus sealed tube'
_diffrn_radiation_type MoK\a
_diffrn_radiation_wavelength 0.71073
_diffrn_reflns_av_R_equivalents 0.0360
_diffrn_reflns_av_sigmaI/netI 0.0340
_diffrn_reflns_limit_h_max 10
_diffrn_reflns_limit_h_min -10
_diffrn_reflns_limit_k_max 16
_diffrn_reflns_limit_k_min 0
_diffrn_reflns_limit_l_max 37
_diffrn_reflns_limit_l_min 0
_diffrn_reflns_number 6680
_diffrn_reflns_theta_full 27.49
_diffrn_reflns_theta_max 27.49
_diffrn_reflns_theta_min 3.02
_exptl_absorpt_coefficient_mu 1.785
_exptl_absorpt_correction_T_max 0.7023
_exptl_absorpt_correction_T_min 0.4596
_exptl_absorpt_correction_type empirical
_exptl_absorpt_process_details 'SHELXL-97 (Sheldrick, 1997)'
_exptl_crystal_colour orange
_exptl_crystal_density_diffrn 1.648
_exptl_crystal_description prism
_exptl_crystal_F_000 1464
_exptl_crystal_size_max 0.50
_exptl_crystal_size_mid 0.20
_exptl_crystal_size_min 0.20
_refine_diff_density_max 0.853
_refine_diff_density_min -0.867
_refine_diff_density_rms 0.109
_refine_ls_extinction_method none
_refine_ls_goodness_of_fit_ref 1.033
_refine_ls_hydrogen_treatment constr
_refine_ls_matrix_type full
_refine_ls_number_parameters 320
_refine_ls_number_reflns 6680
_refine_ls_number_restraints 0
_refine_ls_restrained_S_all 1.033
_refine_ls_R_factor_all 0.0419
_refine_ls_R_factor_gt 0.0295
_refine_ls_shift/su_max 0.002
_refine_ls_shift/su_mean 0.000
_refine_ls_structure_factor_coef Fsqd
_refine_ls_weighting_details 'calc w=1/[\s^2^(Fo^2^)+(0.0244P)^2^+3.8357P] where P=(Fo^2^+2Fc^2^)/3'
_refine_ls_weighting_scheme calc
_refine_ls_wR_factor_gt 0.0597
_refine_ls_wR_factor_ref 0.0632
_reflns_number_gt 5541
_reflns_number_total 6680
_reflns_threshold_expression >2sigma(I)
_cod_data_source_file ja8046798_si_006.cif
_cod_data_source_block m797a
_cod_original_cell_volume 2930.7(10)
_cod_original_sg_symbol_Hall -P2yn
_cod_database_code 4108587

loop_
_symmetry_equiv_pos_as_xyz
'x, y, z'
'-x+1/2, y+1/2, -z+1/2'
'-x, -y, -z'
'x-1/2, -y-1/2, z-1/2'

loop_
_atom_site_label
_atom_site_type_symbol
_atom_site_fract_x
_atom_site_fract_y
_atom_site_fract_z
_atom_site_U_iso_or_equiv
_atom_site_adp_type
_atom_site_occupancy
_atom_site_symmetry_multiplicity
_atom_site_calc_flag
_atom_site_refinement_flags
Rh1 Rh 0.85067(3) 0.315884(16) 0.125944(7) 0.01270(6) Uani 1 1 d .
I1 I 0.62343(2) 0.289718(14) 0.186811(6) 0.01908(6) Uani 1 1 d .
P1 P 0.88993(9) 0.49685(5) 0.14118(2) 0.01417(14) Uani 1 1 d .
P2 P 0.88604(9) 0.13571(5) 0.11043(2) 0.01433(14) Uani 1 1 d .
N1 N 1.0306(3) 0.33732(17) 0.07827(7) 0.0143(5) Uani 1 1 d .
C1 C 1.0007(4) 0.5294(2) 0.08941(9) 0.0188(6) Uani 1 1 d .
H1A H 0.9193 0.5581 0.0654 0.023 Uiso 1 1 calc R
H1B H 1.0845 0.5851 0.0974 0.023 Uiso 1 1 calc R
C2 C 1.0884(3) 0.4360(2) 0.06977(9) 0.0160(6) Uani 1 1 d .
C3 C 1.2190(3) 0.4512(2) 0.04074(9) 0.0195(6) Uani 1 1 d .
H3 H 1.2592 0.5202 0.0352 0.023 Uiso 1 1 calc R
C4 C 1.2888(3) 0.3653(2) 0.02027(9) 0.0194(6) Uani 1 1 d .
H4 H 1.3817 0.3741 0.0018 0.023 Uiso 1 1 calc R
C5 C 1.2225(3) 0.2661(2) 0.02674(9) 0.0180(6) Uani 1 1 d .
H5 H 1.2666 0.2065 0.0118 0.022 Uiso 1 1 calc R
C6 C 1.0909(3) 0.2542(2) 0.05524(9) 0.0149(5) Uani 1 1 d .
C7 C 1.0030(3) 0.1487(2) 0.05823(9) 0.0166(6) Uani 1 1 d .
H7A H 1.0874 0.0916 0.0579 0.020 Uiso 1 1 calc R
H7B H 0.9246 0.1398 0.0306 0.020 Uiso 1 1 calc R
C8 C 1.0509(3) 0.5182(2) 0.19084(10) 0.0197(6) Uani 1 1 d .
C9 C 1.2065(4) 0.4551(3) 0.17934(11) 0.0331(8) Uani 1 1 d .
H9A H 1.2535 0.4852 0.1518 0.050 Uiso 1 1 calc R
H9B H 1.1750 0.3814 0.1733 0.050 Uiso 1 1 calc R
H9C H 1.2904 0.4583 0.2055 0.050 Uiso 1 1 calc R
C10 C 1.1030(4) 0.6340(2) 0.19777(11) 0.0282(7) Uani 1 1 d .
H10A H 1.1946 0.6385 0.2219 0.042 Uiso 1 1 calc R
H10B H 1.0071 0.6750 0.2072 0.042 Uiso 1 1 calc R
H10C H 1.1405 0.6623 0.1687 0.042 Uiso 1 1 calc R
C11 C 0.9897(4) 0.4738(3) 0.23589(10) 0.0282(7) Uani 1 1 d .
H11A H 1.0810 0.4765 0.2601 0.042 Uiso 1 1 calc R
H11B H 0.9538 0.4005 0.2310 0.042 Uiso 1 1 calc R
H11C H 0.8952 0.5160 0.2453 0.042 Uiso 1 1 calc R
C12 C 0.7184(3) 0.5986(2) 0.14160(10) 0.0189(6) Uani 1 1 d .
C13 C 0.5709(4) 0.5610(2) 0.10934(10) 0.0217(6) Uani 1 1 d .
H13A H 0.4769 0.6100 0.1111 0.033 Uiso 1 1 calc R
H13B H 0.5364 0.4904 0.1188 0.033 Uiso 1 1 calc R
H13C H 0.6051 0.5584 0.0775 0.033 Uiso 1 1 calc R
C14 C 0.6543(4) 0.6093(2) 0.19030(10) 0.0237(6) Uani 1 1 d .
H14A H 0.7401 0.6437 0.2108 0.036 Uiso 1 1 calc R
H14B H 0.6300 0.5392 0.2024 0.036 Uiso 1 1 calc R
H14C H 0.5519 0.6520 0.1887 0.036 Uiso 1 1 calc R
C15 C 0.7738(4) 0.7071(2) 0.12468(11) 0.0268(7) Uani 1 1 d .
H15A H 0.6795 0.7564 0.1247 0.040 Uiso 1 1 calc R
H15B H 0.8110 0.7007 0.0932 0.040 Uiso 1 1 calc R
H15C H 0.8664 0.7335 0.1454 0.040 Uiso 1 1 calc R
C16 C 1.0434(3) 0.0782(2) 0.15485(9) 0.0181(6) Uani 1 1 d .
C17 C 1.2034(4) 0.1446(3) 0.15331(11) 0.0283(7) Uani 1 1 d .
H17A H 1.1758 0.2194 0.1568 0.042 Uiso 1 1 calc R
H17B H 1.2528 0.1337 0.1236 0.042 Uiso 1 1 calc R
H17C H 1.2838 0.1231 0.1785 0.042 Uiso 1 1 calc R
C18 C 1.0903(4) -0.0363(2) 0.14573(11) 0.0283(7) Uani 1 1 d .
H18A H 1.1782 -0.0589 0.1688 0.042 Uiso 1 1 calc R
H18B H 1.1313 -0.0423 0.1147 0.042 Uiso 1 1 calc R
H18C H 0.9914 -0.0812 0.1479 0.042 Uiso 1 1 calc R
C19 C 0.9802(4) 0.0880(3) 0.20326(10) 0.0256(7) Uani 1 1 d .
H19A H 0.8735 0.0504 0.2044 0.038 Uiso 1 1 calc R
H19B H 0.9637 0.1626 0.2106 0.038 Uiso 1 1 calc R
H19C H 1.0627 0.0573 0.2259 0.038 Uiso 1 1 calc R
C20 C 0.7139(3) 0.0385(2) 0.09410(10) 0.0181(6) Uani 1 1 d .
C21 C 0.5688(4) 0.0965(2) 0.06749(10) 0.0225(6) Uani 1 1 d .
H21A H 0.4770 0.0469 0.0600 0.034 Uiso 1 1 calc R
H21B H 0.6080 0.1260 0.0388 0.034 Uiso 1 1 calc R
H21C H 0.5288 0.1537 0.0867 0.034 Uiso 1 1 calc R
C22 C 0.6440(4) -0.0090(2) 0.13782(10) 0.0219(6) Uani 1 1 d .
H22A H 0.5475 -0.0539 0.1289 0.033 Uiso 1 1 calc R
H22B H 0.6091 0.0480 0.1579 0.033 Uiso 1 1 calc R
H22C H 0.7311 -0.0513 0.1544 0.033 Uiso 1 1 calc R
C23 C 0.7729(4) -0.0494(2) 0.06240(10) 0.0239(6) Uani 1 1 d .
H23A H 0.8706 -0.0850 0.0775 0.036 Uiso 1 1 calc R
H23B H 0.8034 -0.0187 0.0331 0.036 Uiso 1 1 calc R
H23C H 0.6823 -0.1007 0.0564 0.036 Uiso 1 1 calc R
C24 C 0.6922(3) 0.3401(2) 0.06793(9) 0.0188(6) Uani 1 1 d .
H24A H 0.7144 0.4096 0.0548 0.028 Uiso 1 1 calc R
H24B H 0.5757 0.3370 0.0764 0.028 Uiso 1 1 calc R
H24C H 0.7111 0.2853 0.0450 0.028 Uiso 1 1 calc R
B1 B 1.7192(4) 0.2157(2) -0.05531(9) 0.0103(6) Uani 1 1 d .
F1 F 1.8419(3) 0.27993(16) -0.03436(7) 0.0451(5) Uani 1 1 d .
F2 F 1.5642(2) 0.24341(17) -0.03866(7) 0.0411(5) Uani 1 1 d .
F3 F 1.7536(2) 0.11138(14) -0.04385(6) 0.0356(4) Uani 1 1 d .
F4 F 1.7125(3) 0.23065(16) -0.10292(6) 0.0428(5) Uani 1 1 d .

loop_
_atom_site_aniso_label
_atom_site_aniso_U_11
_atom_site_aniso_U_22
_atom_site_aniso_U_33
_atom_site_aniso_U_23
_atom_site_aniso_U_13
_atom_site_aniso_U_12
Rh1 0.01274(11) 0.01285(11) 0.01283(10) -0.00008(8) 0.00325(8) 0.00005(8)
I1 0.01781(10) 0.01946(10) 0.02093(10) 0.00100(7) 0.00843(7) -0.00006(7)
P1 0.0156(3) 0.0125(3) 0.0148(3) -0.0011(3) 0.0040(3) -0.0007(3)
P2 0.0156(3) 0.0129(3) 0.0147(3) -0.0012(3) 0.0027(3) 0.0009(3)
N1 0.0155(11) 0.0150(12) 0.0121(11) -0.0001(8) -0.0012(9) -0.0011(9)
C1 0.0217(15) 0.0158(14) 0.0199(14) 0.0000(11) 0.0090(12) -0.0046(12)
C2 0.0182(14) 0.0171(14) 0.0128(13) 0.0015(10) 0.0014(11) -0.0023(11)
C3 0.0181(14) 0.0231(15) 0.0176(14) 0.0013(11) 0.0038(11) -0.0051(12)
C4 0.0169(14) 0.0283(16) 0.0132(13) -0.0015(11) 0.0020(11) -0.0025(12)
C5 0.0194(14) 0.0219(15) 0.0131(13) -0.0018(11) 0.0034(11) 0.0043(12)
C6 0.0142(13) 0.0188(14) 0.0117(12) 0.0047(10) 0.0001(10) 0.0006(11)
C7 0.0200(14) 0.0141(13) 0.0160(13) -0.0012(10) 0.0045(11) 0.0031(11)
C8 0.0178(14) 0.0227(15) 0.0186(14) -0.0047(11) 0.0017(11) -0.0025(12)
C9 0.0224(17) 0.045(2) 0.0309(18) -0.0133(15) -0.0053(14) 0.0083(15)
C10 0.0276(17) 0.0273(17) 0.0294(17) -0.0072(13) -0.0019(13) -0.0062(13)
C11 0.0279(17) 0.0346(18) 0.0216(16) 0.0027(13) -0.0022(13) -0.0025(14)
C12 0.0223(15) 0.0150(14) 0.0201(14) -0.0003(11) 0.0068(11) 0.0025(11)
C13 0.0230(15) 0.0185(15) 0.0237(15) 0.0020(12) 0.0012(12) 0.0057(12)
C14 0.0259(16) 0.0220(15) 0.0238(15) -0.0051(12) 0.0061(12) 0.0052(13)
C15 0.0342(18) 0.0144(15) 0.0323(17) 0.0015(12) 0.0064(14) 0.0031(13)
C16 0.0177(14) 0.0190(15) 0.0180(14) 0.0011(11) 0.0036(11) 0.0015(11)
C17 0.0208(16) 0.0320(18) 0.0310(17) 0.0087(14) -0.0056(13) -0.0034(13)
C18 0.0336(18) 0.0196(16) 0.0312(17) 0.0002(13) -0.0017(14) 0.0095(13)
C19 0.0248(16) 0.0340(18) 0.0181(14) 0.0005(13) 0.0024(12) 0.0074(13)
C20 0.0191(14) 0.0140(14) 0.0214(14) -0.0004(11) 0.0030(11) -0.0030(11)
C21 0.0204(15) 0.0203(15) 0.0266(15) 0.0005(12) -0.0012(12) -0.0035(12)
C22 0.0247(16) 0.0180(15) 0.0238(15) 0.0008(12) 0.0063(12) -0.0051(12)
C23 0.0304(17) 0.0179(15) 0.0238(15) -0.0055(12) 0.0034(13) -0.0039(13)
C24 0.0171(14) 0.0221(15) 0.0167(13) -0.0002(11) -0.0021(11) 0.0026(12)
B1 0.0153(14) 0.0095(13) 0.0063(12) 0.0027(10) 0.0019(11) 0.0043(11)
F1 0.0508(13) 0.0414(12) 0.0430(12) 0.0069(10) 0.0026(10) -0.0171(10)
F2 0.0356(11) 0.0569(13) 0.0317(10) 0.0032(9) 0.0083(9) 0.0172(10)
F3 0.0530(12) 0.0234(10) 0.0311(10) 0.0049(8) 0.0070(9) 0.0060(9)
F4 0.0666(14) 0.0431(12) 0.0198(9) 0.0049(8) 0.0098(9) 0.0255(11)

loop_
_atom_type_symbol
_atom_type_description
_atom_type_scat_dispersion_real
_atom_type_scat_dispersion_imag
_atom_type_scat_source
C C 0.0033 0.0016 'International Tables Vol C Tables 4.2.6.8 and 6.1.1.4'
H H 0.0000 0.0000 'International Tables Vol C Tables 4.2.6.8 and 6.1.1.4'
B B 0.0013 0.0007 'International Tables Vol C Tables 4.2.6.8 and 6.1.1.4'
N N 0.0061 0.0033 'International Tables Vol C Tables 4.2.6.8 and 6.1.1.4'
F F 0.0171 0.0103 'International Tables Vol C Tables 4.2.6.8 and 6.1.1.4'
P P 0.1023 0.0942 'International Tables Vol C Tables 4.2.6.8 and 6.1.1.4'
Rh Rh -1.1178 0.9187 'International Tables Vol C Tables 4.2.6.8 and 6.1.1.4'
I I -0.4742 1.8119 'International Tables Vol C Tables 4.2.6.8 and 6.1.1.4'

loop_
_geom_angle_atom_site_label_1
_geom_angle_atom_site_label_2
_geom_angle_atom_site_label_3
_geom_angle
C24 Rh1 N1 81.60(10)
C24 Rh1 P2 93.70(8)
N1 Rh1 P2 84.41(6)
C24 Rh1 P1 94.29(8)
N1 Rh1 P1 84.69(6)
P2 Rh1 P1 165.40(3)
C24 Rh1 I1 98.64(8)
N1 Rh1 I1 179.60(6)
P2 Rh1 I1 95.89(2)
P1 Rh1 I1 94.969(19)
C1 P1 C12 104.01(13)
C1 P1 C8 104.38(13)
C12 P1 C8 110.98(13)
C1 P1 Rh1 97.56(9)
C12 P1 Rh1 125.47(9)
C8 P1 Rh1 111.02(9)
C7 P2 C20 104.79(12)
C7 P2 C16 104.06(12)
C20 P2 C16 111.23(12)
C7 P2 Rh1 98.31(9)
C20 P2 Rh1 126.08(9)
C16 P2 Rh1 109.19(9)
C6 N1 C2 119.3(2)
C6 N1 Rh1 120.76(18)
C2 N1 Rh1 119.92(17)
C2 C1 P1 113.10(19)
C2 C1 H1A 109.0
P1 C1 H1A 109.0
C2 C1 H1B 109.0
P1 C1 H1B 109.0
H1A C1 H1B 107.8
N1 C2 C3 120.8(2)
N1 C2 C1 118.8(2)
C3 C2 C1 120.2(2)
C4 C3 C2 119.4(3)
C4 C3 H3 120.3
C2 C3 H3 120.3
C3 C4 C5 119.4(3)
C3 C4 H4 120.3
C5 C4 H4 120.3
C4 C5 C6 119.5(3)
C4 C5 H5 120.3
C6 C5 H5 120.3
N1 C6 C5 121.2(2)
N1 C6 C7 118.5(2)
C5 C6 C7 120.1(2)
C6 C7 P2 112.90(18)
C6 C7 H7A 109.0
P2 C7 H7A 109.0
C6 C7 H7B 109.0
P2 C7 H7B 109.0
H7A C7 H7B 107.8
C11 C8 C9 107.6(3)
C11 C8 C10 109.8(2)
C9 C8 C10 108.1(3)
C11 C8 P1 110.91(19)
C9 C8 P1 106.41(19)
C10 C8 P1 113.7(2)
C8 C9 H9A 109.5
C8 C9 H9B 109.5
H9A C9 H9B 109.5
C8 C9 H9C 109.5
H9A C9 H9C 109.5
H9B C9 H9C 109.5
C8 C10 H10A 109.5
C8 C10 H10B 109.5
H10A C10 H10B 109.5
C8 C10 H10C 109.5
H10A C10 H10C 109.5
H10B C10 H10C 109.5
C8 C11 H11A 109.5
C8 C11 H11B 109.5
H11A C11 H11B 109.5
C8 C11 H11C 109.5
H11A C11 H11C 109.5
H11B C11 H11C 109.5
C13 C12 C15 108.1(2)
C13 C12 C14 107.3(2)
C15 C12 C14 109.5(2)
C13 C12 P1 108.36(19)
C15 C12 P1 112.7(2)
C14 C12 P1 110.71(19)
C12 C13 H13A 109.5
C12 C13 H13B 109.5
H13A C13 H13B 109.5
C12 C13 H13C 109.5
H13A C13 H13C 109.5
H13B C13 H13C 109.5
C12 C14 H14A 109.5
C12 C14 H14B 109.5
H14A C14 H14B 109.5
C12 C14 H14C 109.5
H14A C14 H14C 109.5
H14B C14 H14C 109.5
C12 C15 H15A 109.5
C12 C15 H15B 109.5
H15A C15 H15B 109.5
C12 C15 H15C 109.5
H15A C15 H15C 109.5
H15B C15 H15C 109.5
C19 C16 C18 109.6(2)
C19 C16 C17 108.0(2)
C18 C16 C17 107.6(2)
C19 C16 P2 110.40(19)
C18 C16 P2 114.2(2)
C17 C16 P2 106.77(19)
C16 C17 H17A 109.5
C16 C17 H17B 109.5
H17A C17 H17B 109.5
C16 C17 H17C 109.5
H17A C17 H17C 109.5
H17B C17 H17C 109.5
C16 C18 H18A 109.5
C16 C18 H18B 109.5
H18A C18 H18B 109.5
C16 C18 H18C 109.5
H18A C18 H18C 109.5
H18B C18 H18C 109.5
C16 C19 H19A 109.5
C16 C19 H19B 109.5
H19A C19 H19B 109.5
C16 C19 H19C 109.5
H19A C19 H19C 109.5
H19B C19 H19C 109.5
C21 C20 C23 107.4(2)
C21 C20 C22 107.3(2)
C23 C20 C22 110.5(2)
C21 C20 P2 109.11(19)
C23 C20 P2 112.06(19)
C22 C20 P2 110.35(19)
C20 C21 H21A 109.5
C20 C21 H21B 109.5
H21A C21 H21B 109.5
C20 C21 H21C 109.5
H21A C21 H21C 109.5
H21B C21 H21C 109.5
C20 C22 H22A 109.5
C20 C22 H22B 109.5
H22A C22 H22B 109.5
C20 C22 H22C 109.5
H22A C22 H22C 109.5
H22B C22 H22C 109.5
C20 C23 H23A 109.5
C20 C23 H23B 109.5
H23A C23 H23B 109.5
C20 C23 H23C 109.5
H23A C23 H23C 109.5
H23B C23 H23C 109.5
Rh1 C24 H24A 109.5
Rh1 C24 H24B 109.5
H24A C24 H24B 109.5
Rh1 C24 H24C 109.5
H24A C24 H24C 109.5
H24B C24 H24C 109.5
F1 B1 F3 109.4(2)
F1 B1 F4 109.5(2)
F3 B1 F4 111.2(2)
F1 B1 F2 108.6(2)
F3 B1 F2 108.8(2)
F4 B1 F2 109.2(2)

loop_
_geom_bond_atom_site_label_1
_geom_bond_atom_site_label_2
_geom_bond_distance
Rh1 C24 2.060(3)
Rh1 N1 2.077(2)
Rh1 P2 2.3487(8)
Rh1 P1 2.3535(8)
Rh1 I1 2.6352(8)
P1 C1 1.839(3)
P1 C12 1.883(3)
P1 C8 1.886(3)
P2 C7 1.837(3)
P2 C20 1.885(3)
P2 C16 1.886(3)
N1 C6 1.353(3)
N1 C2 1.362(3)
C1 C2 1.507(4)
C1 H1A 0.9900
C1 H1B 0.9900
C2 C3 1.397(4)
C3 C4 1.376(4)
C3 H3 0.9500
C4 C5 1.383(4)
C4 H4 0.9500
C5 C6 1.388(4)
C5 H5 0.9500
C6 C7 1.517(4)
C7 H7A 0.9900
C7 H7B 0.9900
C8 C11 1.531(4)
C8 C9 1.534(4)
C8 C10 1.535(4)
C9 H9A 0.9800
C9 H9B 0.9800
C9 H9C 0.9800
C10 H10A 0.9800
C10 H10B 0.9800
C10 H10C 0.9800
C11 H11A 0.9800
C11 H11B 0.9800
C11 H11C 0.9800
C12 C13 1.532(4)
C12 C15 1.536(4)
C12 C14 1.538(4)
C13 H13A 0.9800
C13 H13B 0.9800
C13 H13C 0.9800
C14 H14A 0.9800
C14 H14B 0.9800
C14 H14C 0.9800
C15 H15A 0.9800
C15 H15B 0.9800
C15 H15C 0.9800
C16 C19 1.527(4)
C16 C18 1.527(4)
C16 C17 1.535(4)
C17 H17A 0.9800
C17 H17B 0.9800
C17 H17C 0.9800
C18 H18A 0.9800
C18 H18B 0.9800
C18 H18C 0.9800
C19 H19A 0.9800
C19 H19B 0.9800
C19 H19C 0.9800
C20 C21 1.538(4)
C20 C23 1.538(4)
C20 C22 1.540(4)
C21 H21A 0.9800
C21 H21B 0.9800
C21 H21C 0.9800
C22 H22A 0.9800
C22 H22B 0.9800
C22 H22C 0.9800
C23 H23A 0.9800
C23 H23B 0.9800
C23 H23C 0.9800
C24 H24A 0.9800
C24 H24B 0.9800
C24 H24C 0.9800
B1 F1 1.384(3)
B1 F3 1.387(3)
B1 F4 1.390(3)
B1 F2 1.404(3)

loop_
_geom_torsion_atom_site_label_1
_geom_torsion_atom_site_label_2
_geom_torsion_atom_site_label_3
_geom_torsion_atom_site_label_4
_geom_torsion
C24 Rh1 P1 C1 -65.81(12)
N1 Rh1 P1 C1 15.32(11)
P2 Rh1 P1 C1 57.17(14)
I1 Rh1 P1 C1 -164.89(10)
C24 Rh1 P1 C12 47.42(14)
N1 Rh1 P1 C12 128.55(13)
P2 Rh1 P1 C12 170.40(13)
I1 Rh1 P1 C12 -51.66(11)
C24 Rh1 P1 C8 -174.44(12)
N1 Rh1 P1 C8 -93.30(11)
P2 Rh1 P1 C8 -51.45(14)
I1 Rh1 P1 C8 86.49(10)
C24 Rh1 P2 C7 67.69(12)
N1 Rh1 P2 C7 -13.49(11)
P1 Rh1 P2 C7 -55.36(14)
I1 Rh1 P2 C7 166.78(9)
C24 Rh1 P2 C20 -47.50(14)
N1 Rh1 P2 C20 -128.67(13)
P1 Rh1 P2 C20 -170.55(13)
I1 Rh1 P2 C20 51.59(11)
C24 Rh1 P2 C16 175.80(12)
N1 Rh1 P2 C16 94.62(11)
P1 Rh1 P2 C16 52.75(14)
I1 Rh1 P2 C16 -85.11(9)
C24 Rh1 N1 C6 -90.6(2)
P2 Rh1 N1 C6 3.97(18)
P1 Rh1 N1 C6 174.24(19)
C24 Rh1 N1 C2 89.1(2)
P2 Rh1 N1 C2 -176.33(19)
P1 Rh1 N1 C2 -6.06(18)
C12 P1 C1 C2 -154.1(2)
C8 P1 C1 C2 89.5(2)
Rh1 P1 C1 C2 -24.6(2)
C6 N1 C2 C3 -5.6(4)
Rh1 N1 C2 C3 174.70(19)
C6 N1 C2 C1 170.0(2)
Rh1 N1 C2 C1 -9.7(3)
P1 C1 C2 N1 24.9(3)
P1 C1 C2 C3 -159.5(2)
N1 C2 C3 C4 0.5(4)
C1 C2 C3 C4 -175.0(2)
C2 C3 C4 C5 3.5(4)
C3 C4 C5 C6 -2.5(4)
C2 N1 C6 C5 6.6(4)
Rh1 N1 C6 C5 -173.65(19)
C2 N1 C6 C7 -168.7(2)
Rh1 N1 C6 C7 11.0(3)
C4 C5 C6 N1 -2.6(4)
C4 C5 C6 C7 172.6(2)
N1 C6 C7 P2 -24.1(3)
C5 C6 C7 P2 160.5(2)
C20 P2 C7 C6 153.50(19)
C16 P2 C7 C6 -89.6(2)
Rh1 P2 C7 C6 22.65(19)
C1 P1 C8 C11 -168.8(2)
C12 P1 C8 C11 79.7(2)
Rh1 P1 C8 C11 -64.7(2)
C1 P1 C8 C9 -52.0(2)
C12 P1 C8 C9 -163.5(2)
Rh1 P1 C8 C9 52.1(2)
C1 P1 C8 C10 66.8(2)
C12 P1 C8 C10 -44.7(2)
Rh1 P1 C8 C10 170.93(18)
C1 P1 C12 C13 83.1(2)
C8 P1 C12 C13 -165.21(18)
Rh1 P1 C12 C13 -27.0(2)
C1 P1 C12 C15 -36.5(2)
C8 P1 C12 C15 75.2(2)
Rh1 P1 C12 C15 -146.64(17)
C1 P1 C12 C14 -159.5(2)
C8 P1 C12 C14 -47.8(2)
Rh1 P1 C12 C14 90.4(2)
C7 P2 C16 C19 165.8(2)
C20 P2 C16 C19 -81.9(2)
Rh1 P2 C16 C19 61.6(2)
C7 P2 C16 C18 -70.1(2)
C20 P2 C16 C18 42.2(2)
Rh1 P2 C16 C18 -174.31(18)
C7 P2 C16 C17 48.6(2)
C20 P2 C16 C17 160.92(19)
Rh1 P2 C16 C17 -55.6(2)
C7 P2 C20 C21 -81.8(2)
C16 P2 C20 C21 166.38(18)
Rh1 P2 C20 C21 30.4(2)
C7 P2 C20 C23 37.0(2)
C16 P2 C20 C23 -74.8(2)
Rh1 P2 C20 C23 149.18(16)
C7 P2 C20 C22 160.61(19)
C16 P2 C20 C22 48.8(2)
Rh1 P2 C20 C22 -87.2(2)
